data_7708326
loop_
_publ_author_name
'Li, Gao-Peng'
'Zhu, Huihui'
'Hao, Pengfei'
'Shen, Junju'
'Fu, Yunlong'

_publ_section_title
;
 The modulation effect of carboxylic acid ligands on the electron transfer
 photochromism of naphthalene diimide-derived coordination polymers
;
_journal_name_full 'Dalton Transactions'
_journal_paper_doi 10.1039/D1DT02358F
_journal_year 2021
_chemical_formula_moiety 'C56 H28 Cd N9 O15'
_chemical_formula_sum 'C56 H28 Cd N9 O15'
_chemical_formula_weight 1179.27
_chemical_properties_physical Light-sensitive,Photo-sensitive
_space_group_crystal_system triclinic
_space_group_IT_number 2
_space_group_name_Hall '-P 1'
_space_group_name_H-M_alt 'P -1'
_atom_sites_solution_hydrogens geom
_atom_sites_solution_primary dual
_audit_creation_date 2020-12-25
_audit_creation_method
;
Olex2 1.3
(compiled 2020.11.12 svn.r5f609507 for OlexSys, GUI svn.r6226)
;
_audit_update_record
;
2021-07-12 deposited with the CCDC.	2021-09-15 downloaded from the CCDC.
;
_cell_angle_alpha 87.319(2)
_cell_angle_beta 84.683(2)
_cell_angle_gamma 70.671(2)
_cell_formula_units_Z 2
_cell_length_a 10.1715(7)
_cell_length_b 13.7543(10)
_cell_length_c 18.1085(13)
_cell_measurement_reflns_used 9973
_cell_measurement_temperature 293(2)
_cell_measurement_theta_max 28.34
_cell_measurement_theta_min 2.37
_cell_volume 2380.0(3)
_computing_molecular_graphics 'Olex2 1.3 (Dolomanov et al., 2009)'
_computing_publication_material 'Olex2 1.3 (Dolomanov et al., 2009)'
_computing_structure_refinement 'XL  (Sheldrick, 2008)'
_computing_structure_solution 'SHELXT 2014/5 (Sheldrick, 2014)'
_diffrn_ambient_temperature 293(2)
_diffrn_measured_fraction_theta_full 0.998
_diffrn_measured_fraction_theta_max 0.991
_diffrn_measurement_device_type 'CCD area detector'
_diffrn_measurement_method 'phi and omega scans'
_diffrn_radiation_monochromator graphite
_diffrn_radiation_type MoK\a
_diffrn_radiation_wavelength 0.71073
_diffrn_reflns_av_R_equivalents 0.0274
_diffrn_reflns_av_unetI/netI 0.0304
_diffrn_reflns_Laue_measured_fraction_full 0.998
_diffrn_reflns_Laue_measured_fraction_max 0.991
_diffrn_reflns_limit_h_max 13
_diffrn_reflns_limit_h_min -13
_diffrn_reflns_limit_k_max 18
_diffrn_reflns_limit_k_min -17
_diffrn_reflns_limit_l_max 24
_diffrn_reflns_limit_l_min -24
_diffrn_reflns_number 43793
_diffrn_reflns_point_group_measured_fraction_full 0.998
_diffrn_reflns_point_group_measured_fraction_max 0.991
_diffrn_reflns_theta_full 25.242
_diffrn_reflns_theta_max 28.337
_diffrn_reflns_theta_min 2.327
_diffrn_source_current 1.0
_diffrn_source_power 0.05
_diffrn_source_voltage 50.0
_exptl_absorpt_coefficient_mu 0.547
_exptl_absorpt_correction_type none
_exptl_crystal_density_diffrn 1.646
_exptl_crystal_description block
_exptl_crystal_F_000 1190
_refine_diff_density_max 0.455
_refine_diff_density_min -0.763
_refine_diff_density_rms 0.057
_refine_ls_extinction_method none
_refine_ls_goodness_of_fit_ref 1.055
_refine_ls_hydrogen_treatment constr
_refine_ls_matrix_type full
_refine_ls_number_parameters 730
_refine_ls_number_reflns 11777
_refine_ls_number_restraints 0
_refine_ls_restrained_S_all 1.055
_refine_ls_R_factor_all 0.0476
_refine_ls_R_factor_gt 0.0346
_refine_ls_shift/su_max 0.003
_refine_ls_shift/su_mean 0.000
_refine_ls_structure_factor_coef Fsqd
_refine_ls_weighting_details 'w=1/[\s^2^(Fo^2^)+(0.0319P)^2^+1.1296P] where P=(Fo^2^+2Fc^2^)/3'
_refine_ls_weighting_scheme calc
_refine_ls_wR_factor_gt 0.0727
_refine_ls_wR_factor_ref 0.0778
_reflns_Friedel_coverage 0.000
_reflns_number_gt 9948
_reflns_number_total 11777
_reflns_threshold_expression 'I > 2\s(I)'
_cod_data_source_file d1dt02358f2.cif
_cod_data_source_block 2
_cod_database_code 7708326
_shelx_shelxl_version_number 2014/7
_shelx_space_group_comment
;
The symmetry employed for this shelxl refinement is uniquely defined
by the following loop, which should always be used as a source of
symmetry information in preference to the above space-group names.
They are only intended as comments.
;
_olex2_refinement_description
;
1. Fixed Uiso
 At 1.2 times of:
  All C(H) groups
2.a Aromatic/amide H refined with riding coordinates:
 C39(H39), C17(H17), C38(H38), C11(H11), C37(H37), C16(H16), C55(H55),
 C47(H47), C25(H25), C35(H35), C54(H54), C48(H48), C5(H5), C12(H12), C29(H29),
 C36(H36), C27(H27), C41(H41), C26(H26), C21(H21), C3(H3), C1(H1), C2(H2),
 C52(H52), C23(H23), C51(H51), C22(H22), C24(H24)
;
_olex2_submission_special_instructions 'No special instructions were received'

loop_
_space_group_symop_operation_xyz
'x, y, z'
'-x, -y, -z'

loop_
_atom_site_label
_atom_site_type_symbol
_atom_site_fract_x
_atom_site_fract_y
_atom_site_fract_z
_atom_site_U_iso_or_equiv
_atom_site_adp_type
_atom_site_occupancy
_atom_site_site_symmetry_order
_atom_site_calc_flag
_atom_site_refinement_flags_posn
_atom_site_refinement_flags_adp
_atom_site_refinement_flags_occupancy
_atom_site_disorder_assembly
_atom_site_disorder_group
Cd1 Cd 0.00755(2) 0.53357(2) 0.77623(2) 0.03242(5) Uani 1 1 d . . . . .
O8 O -0.27368(16) 0.69040(11) 0.45977(9) 0.0476(4) Uani 1 1 d . . . . .
O5 O 0.06622(16) 0.11643(12) 0.98955(10) 0.0503(4) Uani 1 1 d . . . . .
O4 O 1.16936(17) -0.11012(12) 0.79229(9) 0.0493(4) Uani 1 1 d . . . . .
O3 O 1.14024(17) -0.01939(13) 0.54902(9) 0.0538(4) Uani 1 1 d . . . . .
O7 O -0.14169(16) 0.88352(11) 0.61637(9) 0.0474(4) Uani 1 1 d . . . . .
O10 O -0.06833(16) 0.70692(12) 0.81671(11) 0.0542(4) Uani 1 1 d . . . . .
O6 O 0.33605(18) 0.32162(11) 0.98954(11) 0.0604(5) Uani 1 1 d . . . . .
O14 O 0.14715(16) 0.35335(12) 0.73613(9) 0.0481(4) Uani 1 1 d . . . . .
O1 O 0.64108(18) 0.35856(13) 0.88466(9) 0.0557(4) Uani 1 1 d . . . . .
O9 O -0.23226(16) 0.64459(11) 0.79526(10) 0.0481(4) Uani 1 1 d . . . . .
N8 N -0.20302(16) 0.78813(12) 0.53494(9) 0.0316(3) Uani 1 1 d . . . . .
O15 O 0.0752(2) 0.25771(13) 0.67042(11) 0.0631(5) Uani 1 1 d . . . . .
N5 N -0.01529(18) 0.44553(12) 0.88543(10) 0.0372(4) Uani 1 1 d . . . . .
N3 N 1.14966(17) -0.06738(13) 0.67038(10) 0.0367(4) Uani 1 1 d . . . . .
N1 N 0.23039(16) 0.54509(12) 0.79052(10) 0.0350(4) Uani 1 1 d . . . . .
N2 N 0.59873(16) 0.38583(12) 0.76313(10) 0.0360(4) Uani 1 1 d . . . . .
N7 N 0.01456(17) 0.58319(12) 0.65119(10) 0.0355(4) Uani 1 1 d . . . . .
N6 N 0.20281(18) 0.21863(12) 0.98331(9) 0.0363(4) Uani 1 1 d . . . . .
O2 O 0.5558(2) 0.41429(14) 0.64209(10) 0.0663(5) Uani 1 1 d . . . . .
N9 N 0.0498(2) 0.33691(13) 0.70531(10) 0.0404(4) Uani 1 1 d . . . . .
O13 O -0.06836(17) 0.40311(12) 0.71113(11) 0.0590(5) Uani 1 1 d . . . . .
C14 C 0.92693(19) 0.11194(14) 0.70751(11) 0.0300(4) Uani 1 1 d . . . . .
C9 C 0.81680(19) 0.20365(14) 0.72643(11) 0.0304(4) Uani 1 1 d . . . . .
C39 C 0.0148(2) 0.64661(15) 0.50343(12) 0.0378(5) Uani 1 1 d . . . . .
H39 H 0.0152 0.6681 0.4540 0.045 Uiso 1 1 calc R U . . .
C15 C 0.9647(2) 0.08746(15) 0.63238(11) 0.0334(4) Uani 1 1 d . . . . .
C8 C 0.7419(2) 0.26476(14) 0.66927(11) 0.0337(4) Uani 1 1 d . . . . .
C17 C 0.7775(2) 0.23699(16) 0.59687(12) 0.0390(5) Uani 1 1 d . . . . .
H17 H 0.7258 0.2767 0.5599 0.047 Uiso 1 1 calc R U . . .
C45 C -0.44000(19) 0.95755(13) 0.50672(10) 0.0292(4) Uani 1 1 d . . . . .
C10 C 0.78801(19) 0.23374(15) 0.80097(11) 0.0324(4) Uani 1 1 d . . . . .
C38 C 0.1198(2) 0.56155(16) 0.52751(13) 0.0416(5) Uani 1 1 d . . . . .
H38 H 0.1917 0.5238 0.4941 0.050 Uiso 1 1 calc R U . . .
C13 C 0.99998(19) 0.04957(14) 0.76460(11) 0.0322(4) Uani 1 1 d . . . . .
C46 C -0.35367(19) 0.96556(14) 0.56131(11) 0.0306(4) Uani 1 1 d . . . . .
C18 C 1.0893(2) -0.00190(16) 0.61202(12) 0.0376(5) Uani 1 1 d . . . . .
C34 C 0.3092(2) 0.03139(15) 0.99459(11) 0.0349(4) Uani 1 1 d . . . . .
C40 C -0.09007(19) 0.69840(14) 0.55472(11) 0.0321(4) Uani 1 1 d . . . . .
C11 C 0.8653(2) 0.17409(16) 0.85481(12) 0.0377(5) Uani 1 1 d . . . . .
H11 H 0.8484 0.1960 0.9036 0.045 Uiso 1 1 calc R U . . .
C37 C 0.1169(2) 0.53338(15) 0.60132(12) 0.0392(5) Uani 1 1 d . . . . .
H37 H 0.1894 0.4772 0.6172 0.047 Uiso 1 1 calc R U . . .
C49 C -0.1931(2) 0.71812(15) 0.80927(12) 0.0366(4) Uani 1 1 d . . . . .
C16 C 0.8916(2) 0.14904(16) 0.57794(12) 0.0399(5) Uani 1 1 d . . . . .
H16 H 0.9178 0.1323 0.5283 0.048 Uiso 1 1 calc R U . . .
C30 C 0.1822(2) 0.12288(15) 0.98947(11) 0.0366(5) Uani 1 1 d . . . . .
C55 C -0.2489(2) 0.90943(16) 0.81524(13) 0.0426(5) Uani 1 1 d . . . . .
H55 H -0.1553 0.8987 0.8213 0.051 Uiso 1 1 calc R U . . .
C47 C -0.3868(2) 1.05371(15) 0.60116(11) 0.0365(4) Uani 1 1 d . . . . .
H47 H -0.3308 1.0574 0.6380 0.044 Uiso 1 1 calc R U . . .
C33 C 0.4402(2) 0.04401(14) 0.99745(10) 0.0325(4) Uani 1 1 d . . . . .
C19 C 1.1112(2) -0.04884(15) 0.74566(12) 0.0347(4) Uani 1 1 d . . . . .
C43 C -0.2930(2) 0.77404(15) 0.48490(11) 0.0339(4) Uani 1 1 d . . . . .
C42 C -0.2248(2) 0.87852(14) 0.57435(11) 0.0336(4) Uani 1 1 d . . . . .
C4 C 0.4784(2) 0.47432(15) 0.78252(12) 0.0361(4) Uani 1 1 d . . . . .
C50 C -0.2953(2) 0.82625(15) 0.81141(11) 0.0343(4) Uani 1 1 d . . . . .
O11 O -0.6971(2) 1.14113(16) 0.77237(15) 0.0889(7) Uani 1 1 d . . . . .
C25 C -0.1307(2) 0.47385(16) 0.93142(12) 0.0405(5) Uani 1 1 d . . . . .
H25 H -0.2052 0.5309 0.9186 0.049 Uiso 1 1 calc R U . . .
C6 C 0.6728(2) 0.32943(15) 0.82181(12) 0.0369(4) Uani 1 1 d . . . . .
C32 C 0.4552(2) 0.14231(14) 0.99549(11) 0.0360(4) Uani 1 1 d . . . . .
C35 C 0.2972(2) -0.06549(16) 0.99655(12) 0.0418(5) Uani 1 1 d . . . . .
H35 H 0.2101 -0.0730 0.9943 0.050 Uiso 1 1 calc R U . . .
C31 C 0.3305(2) 0.23525(15) 0.98955(12) 0.0405(5) Uani 1 1 d . . . . .
C54 C -0.3414(2) 1.00880(16) 0.81002(13) 0.0445(5) Uani 1 1 d . . . . .
H54 H -0.3092 1.0644 0.8122 0.053 Uiso 1 1 calc R U . . .
C48 C -0.4955(2) 0.86137(15) 0.41303(12) 0.0378(5) Uani 1 1 d . . . . .
H48 H -0.4746 0.8014 0.3861 0.045 Uiso 1 1 calc R U . . .
C5 C 0.3483(2) 0.46594(15) 0.77758(12) 0.0368(4) Uani 1 1 d . . . . .
H5 H 0.3423 0.4029 0.7648 0.044 Uiso 1 1 calc R U . . .
C20 C 1.2669(2) -0.15823(15) 0.65021(12) 0.0384(5) Uani 1 1 d . . . . .
C28 C 0.0839(2) 0.30777(15) 0.96881(11) 0.0366(5) Uani 1 1 d . . . . .
C12 C 0.9697(2) 0.08024(16) 0.83679(11) 0.0373(5) Uani 1 1 d . . . . .
H12 H 1.0185 0.0387 0.8740 0.045 Uiso 1 1 calc R U . . .
C29 C 0.0909(2) 0.36285(15) 0.90434(12) 0.0384(5) Uani 1 1 d . . . . .
H29 H 0.1721 0.3421 0.8726 0.046 Uiso 1 1 calc R U . . .
N4 N 1.5132(2) -0.23159(17) 0.62542(14) 0.0651(6) Uani 1 1 d . . . . .
C36 C 0.5840(2) 0.15277(16) 0.99803(13) 0.0436(5) Uani 1 1 d . . . . .
H36 H 0.5925 0.2181 0.9961 0.052 Uiso 1 1 calc R U . . .
C27 C -0.0350(2) 0.33725(17) 1.01651(12) 0.0452(5) Uani 1 1 d . . . . .
H27 H -0.0416 0.3010 1.0606 0.054 Uiso 1 1 calc R U . . .
C44 C -0.4110(2) 0.86659(14) 0.46671(11) 0.0315(4) Uani 1 1 d . . . . .
C53 C -0.4808(2) 1.02630(16) 0.80165(12) 0.0392(5) Uani 1 1 d . . . . .
C41 C -0.0894(2) 0.66387(15) 0.62731(11) 0.0351(4) Uani 1 1 d . . . . .
H41 H -0.1636 0.6976 0.6609 0.042 Uiso 1 1 calc R U . . .
C26 C -0.1444(2) 0.42245(18) 0.99688(13) 0.0479(6) Uani 1 1 d . . . . .
H26 H -0.2266 0.4447 1.0278 0.058 Uiso 1 1 calc R U . . .
C21 C 1.2477(3) -0.24955(18) 0.63702(16) 0.0568(7) Uani 1 1 d . . . . .
H21 H 1.1588 -0.2554 0.6404 0.068 Uiso 1 1 calc R U . . .
O12 O -0.5350(2) 1.20779(14) 0.79064(17) 0.0996(9) Uani 1 1 d . . . . .
C3 C 0.4906(2) 0.56472(17) 0.80389(15) 0.0489(6) Uani 1 1 d . . . . .
H3 H 0.5777 0.5711 0.8086 0.059 Uiso 1 1 calc R U . . .
C7 C 0.6256(2) 0.36024(16) 0.68839(13) 0.0406(5) Uani 1 1 d . . . . .
C1 C 0.2427(2) 0.63417(15) 0.80990(13) 0.0397(5) Uani 1 1 d . . . . .
H1 H 0.1618 0.6905 0.8181 0.048 Uiso 1 1 calc R U . . .
C2 C 0.3685(2) 0.64637(17) 0.81830(16) 0.0518(6) Uani 1 1 d . . . . .
H2 H 0.3720 0.7090 0.8336 0.062 Uiso 1 1 calc R U . . .
C52 C -0.5282(2) 0.94385(18) 0.80190(16) 0.0537(6) Uani 1 1 d . . . . .
H52 H -0.6229 0.9549 0.7992 0.064 Uiso 1 1 calc R U . . .
C23 C 1.4930(3) -0.32031(19) 0.61344(15) 0.0596(7) Uani 1 1 d . . . . .
H23 H 1.5711 -0.3771 0.6008 0.072 Uiso 1 1 calc R U . . .
C51 C -0.4357(2) 0.84413(17) 0.80622(16) 0.0531(6) Uani 1 1 d . . . . .
H51 H -0.4688 0.7887 0.8056 0.064 Uiso 1 1 calc R U . . .
C22 C 1.3654(3) -0.33291(19) 0.61852(17) 0.0639(8) Uani 1 1 d . . . . .
H22 H 1.3574 -0.3967 0.6097 0.077 Uiso 1 1 calc R U . . .
C24 C 1.3984(2) -0.15191(19) 0.64316(15) 0.0523(6) Uani 1 1 d . . . . .
H24 H 1.4088 -0.0886 0.6511 0.063 Uiso 1 1 calc R U . . .
C56 C -0.5727(3) 1.13421(19) 0.78923(14) 0.0516(6) Uani 1 1 d . . . . .

loop_
_atom_site_aniso_label
_atom_site_aniso_U_11
_atom_site_aniso_U_22
_atom_site_aniso_U_33
_atom_site_aniso_U_23
_atom_site_aniso_U_13
_atom_site_aniso_U_12
Cd1 0.02806(8) 0.02426(7) 0.04130(9) 0.00735(5) -0.00853(6) -0.00324(5)
O8 0.0440(9) 0.0292(7) 0.0630(10) -0.0088(7) -0.0159(8) 0.0009(6)
O5 0.0416(9) 0.0383(8) 0.0667(11) 0.0057(7) -0.0159(8) -0.0054(7)
O4 0.0463(9) 0.0392(8) 0.0482(9) 0.0054(7) -0.0033(7) 0.0042(7)
O3 0.0502(10) 0.0587(10) 0.0403(9) -0.0070(8) 0.0041(7) -0.0030(8)
O7 0.0441(9) 0.0357(8) 0.0602(10) 0.0026(7) -0.0268(8) -0.0047(7)
O10 0.0328(8) 0.0384(8) 0.0841(12) -0.0078(8) -0.0167(8) 0.0020(7)
O6 0.0493(10) 0.0255(8) 0.0997(14) 0.0018(8) -0.0118(10) -0.0020(7)
O14 0.0431(9) 0.0491(9) 0.0548(10) -0.0037(7) -0.0161(7) -0.0153(7)
O1 0.0528(10) 0.0510(9) 0.0471(10) -0.0123(8) -0.0045(8) 0.0064(8)
O9 0.0406(8) 0.0294(7) 0.0707(11) 0.0060(7) -0.0075(8) -0.0068(6)
N8 0.0296(8) 0.0251(7) 0.0362(9) 0.0045(6) -0.0087(7) -0.0027(6)
O15 0.0766(13) 0.0460(10) 0.0755(13) -0.0119(9) -0.0050(10) -0.0309(9)
N5 0.0363(9) 0.0261(8) 0.0423(10) 0.0069(7) -0.0064(8) -0.0011(7)
N3 0.0312(9) 0.0317(8) 0.0416(9) -0.0047(7) 0.0026(7) -0.0038(7)
N1 0.0267(8) 0.0290(8) 0.0462(10) 0.0012(7) -0.0034(7) -0.0053(7)
N2 0.0251(8) 0.0298(8) 0.0486(10) -0.0018(7) -0.0042(7) -0.0026(7)
N7 0.0335(9) 0.0257(8) 0.0425(9) 0.0058(7) -0.0081(7) -0.0027(7)
N6 0.0367(9) 0.0259(8) 0.0379(9) 0.0065(7) -0.0059(7) 0.0010(7)
O2 0.0660(12) 0.0524(10) 0.0557(11) 0.0041(8) -0.0173(9) 0.0163(9)
N9 0.0489(11) 0.0308(9) 0.0458(10) 0.0074(8) -0.0103(8) -0.0184(8)
O13 0.0427(9) 0.0382(9) 0.0962(14) 0.0080(9) -0.0224(9) -0.0101(7)
C14 0.0258(9) 0.0287(9) 0.0366(10) 0.0016(8) -0.0019(8) -0.0107(7)
C9 0.0255(9) 0.0284(9) 0.0380(10) 0.0002(8) -0.0020(8) -0.0101(7)
C39 0.0346(11) 0.0357(10) 0.0394(11) 0.0047(9) -0.0048(9) -0.0069(9)
C15 0.0326(10) 0.0302(9) 0.0373(10) -0.0023(8) -0.0013(8) -0.0102(8)
C8 0.0292(10) 0.0290(9) 0.0423(11) 0.0023(8) -0.0054(8) -0.0086(8)
C17 0.0411(11) 0.0362(10) 0.0386(11) 0.0053(9) -0.0103(9) -0.0101(9)
C45 0.0282(9) 0.0249(9) 0.0323(9) 0.0050(7) -0.0057(8) -0.0058(8)
C10 0.0262(9) 0.0303(9) 0.0401(11) -0.0006(8) -0.0024(8) -0.0083(8)
C38 0.0331(11) 0.0343(10) 0.0491(13) -0.0023(9) 0.0002(9) -0.0006(9)
C13 0.0264(9) 0.0291(9) 0.0403(11) 0.0001(8) -0.0005(8) -0.0085(8)
C46 0.0289(9) 0.0259(9) 0.0354(10) 0.0053(7) -0.0080(8) -0.0062(7)
C18 0.0351(11) 0.0372(11) 0.0391(11) -0.0046(9) 0.0000(9) -0.0104(9)
C34 0.0392(11) 0.0278(9) 0.0314(10) 0.0035(8) -0.0048(8) -0.0024(8)
C40 0.0262(9) 0.0243(9) 0.0419(11) 0.0051(8) -0.0064(8) -0.0030(7)
C11 0.0346(11) 0.0383(11) 0.0365(11) -0.0036(9) -0.0032(9) -0.0066(9)
C37 0.0332(10) 0.0260(9) 0.0519(13) 0.0031(9) -0.0085(9) -0.0001(8)
C49 0.0340(11) 0.0303(10) 0.0392(11) 0.0037(8) -0.0058(9) -0.0020(8)
C16 0.0438(12) 0.0402(11) 0.0344(11) -0.0021(9) -0.0038(9) -0.0118(9)
C30 0.0412(12) 0.0312(10) 0.0317(10) 0.0043(8) -0.0082(9) -0.0035(9)
C55 0.0299(10) 0.0369(11) 0.0594(14) 0.0035(10) -0.0076(10) -0.0084(9)
C47 0.0367(11) 0.0326(10) 0.0398(11) 0.0010(8) -0.0145(9) -0.0078(8)
C33 0.0372(11) 0.0268(9) 0.0271(9) 0.0041(7) -0.0028(8) -0.0025(8)
C19 0.0282(10) 0.0310(10) 0.0430(11) -0.0005(8) -0.0003(8) -0.0077(8)
C43 0.0314(10) 0.0282(9) 0.0370(10) 0.0021(8) -0.0046(8) -0.0030(8)
C42 0.0312(10) 0.0287(9) 0.0384(11) 0.0063(8) -0.0098(8) -0.0056(8)
C4 0.0267(10) 0.0285(9) 0.0494(12) -0.0002(8) -0.0030(9) -0.0041(8)
C50 0.0289(10) 0.0304(9) 0.0397(11) 0.0017(8) -0.0023(8) -0.0049(8)
O11 0.0449(11) 0.0563(12) 0.155(2) 0.0226(13) -0.0272(13) -0.0005(9)
C25 0.0352(11) 0.0304(10) 0.0471(12) 0.0023(9) -0.0069(9) 0.0014(8)
C6 0.0303(10) 0.0324(10) 0.0458(12) -0.0023(9) -0.0040(9) -0.0068(8)
C32 0.0407(11) 0.0254(9) 0.0351(10) 0.0038(8) -0.0045(9) -0.0017(8)
C35 0.0396(11) 0.0324(10) 0.0498(13) 0.0044(9) -0.0067(10) -0.0070(9)
C31 0.0426(12) 0.0277(10) 0.0432(12) 0.0030(8) -0.0049(9) -0.0010(9)
C54 0.0418(12) 0.0311(10) 0.0606(14) 0.0020(10) -0.0076(11) -0.0112(9)
C48 0.0395(11) 0.0287(9) 0.0420(11) -0.0051(8) -0.0102(9) -0.0043(8)
C5 0.0298(10) 0.0258(9) 0.0529(12) -0.0003(8) -0.0075(9) -0.0058(8)
C20 0.0340(11) 0.0322(10) 0.0431(11) -0.0038(9) 0.0034(9) -0.0044(8)
C28 0.0380(11) 0.0263(9) 0.0371(11) 0.0036(8) -0.0073(9) 0.0014(8)
C12 0.0318(10) 0.0372(10) 0.0375(11) 0.0019(8) -0.0060(8) -0.0037(8)
C29 0.0365(11) 0.0286(9) 0.0403(11) 0.0045(8) -0.0012(9) 0.0010(8)
N4 0.0396(11) 0.0527(13) 0.0918(18) -0.0057(12) 0.0185(11) -0.0058(10)
C36 0.0467(13) 0.0259(10) 0.0547(13) 0.0047(9) -0.0062(10) -0.0075(9)
C27 0.0478(13) 0.0404(11) 0.0365(11) 0.0068(9) -0.0015(10) -0.0017(10)
C44 0.0298(10) 0.0257(9) 0.0352(10) 0.0014(8) -0.0053(8) -0.0036(7)
C53 0.0370(11) 0.0330(10) 0.0413(11) 0.0004(9) -0.0025(9) -0.0032(9)
C41 0.0301(10) 0.0299(9) 0.0386(11) 0.0059(8) -0.0034(8) -0.0016(8)
C26 0.0402(12) 0.0461(12) 0.0434(12) 0.0018(10) 0.0032(10) 0.0026(10)
C21 0.0413(13) 0.0409(13) 0.0863(19) -0.0101(13) -0.0004(13) -0.0109(10)
O12 0.0861(16) 0.0300(10) 0.180(3) 0.0090(12) -0.0541(17) -0.0051(10)
C3 0.0298(11) 0.0379(11) 0.0806(17) -0.0088(11) -0.0024(11) -0.0127(9)
C7 0.0362(11) 0.0328(10) 0.0486(12) 0.0017(9) -0.0063(9) -0.0051(9)
C1 0.0311(10) 0.0284(10) 0.0553(13) -0.0014(9) 0.0027(9) -0.0056(8)
C2 0.0399(12) 0.0324(11) 0.0839(18) -0.0116(11) 0.0008(12) -0.0131(10)
C52 0.0280(11) 0.0436(13) 0.0858(19) 0.0019(12) -0.0093(12) -0.0060(9)
C23 0.0513(15) 0.0414(13) 0.0691(17) -0.0021(12) 0.0158(13) 0.0024(11)
C51 0.0339(11) 0.0343(11) 0.092(2) 0.0047(12) -0.0106(12) -0.0119(9)
C22 0.0607(17) 0.0331(12) 0.092(2) -0.0138(13) 0.0039(15) -0.0079(11)
C24 0.0397(13) 0.0411(12) 0.0725(17) -0.0070(12) 0.0105(12) -0.0116(10)
C56 0.0466(14) 0.0413(13) 0.0570(15) 0.0002(11) -0.0090(11) 0.0001(11)

loop_
_atom_type_symbol
_atom_type_description
_atom_type_scat_dispersion_real
_atom_type_scat_dispersion_imag
_atom_type_scat_source
C C 0.0033 0.0016 'International Tables Vol C Tables 4.2.6.8 and 6.1.1.4'
H H 0.0000 0.0000 'International Tables Vol C Tables 4.2.6.8 and 6.1.1.4'
Cd Cd -0.8075 1.2024 'International Tables Vol C Tables 4.2.6.8 and 6.1.1.4'
N N 0.0061 0.0033 'International Tables Vol C Tables 4.2.6.8 and 6.1.1.4'
O O 0.0106 0.0060 'International Tables Vol C Tables 4.2.6.8 and 6.1.1.4'

loop_
_geom_angle_atom_site_label_1
_geom_angle_atom_site_label_2
_geom_angle_atom_site_label_3
_geom_angle
_geom_angle_site_symmetry_1
_geom_angle_site_symmetry_3
_geom_angle_publ_flag
O10 Cd1 O14 165.72(5) . . ?
O10 Cd1 O9 54.17(5) . . ?
O10 Cd1 O13 143.30(5) . . ?
O10 Cd1 C49 27.14(6) . . ?
O14 Cd1 O13 50.34(5) . . ?
O14 Cd1 C49 167.04(6) . . ?
O9 Cd1 O14 140.11(5) . . ?
O9 Cd1 O13 90.70(5) . . ?
O9 Cd1 C49 27.17(6) . . ?
N5 Cd1 O10 101.69(6) . . ?
N5 Cd1 O14 80.62(6) . . ?
N5 Cd1 O9 90.76(6) . . ?
N5 Cd1 N1 97.58(6) . . ?
N5 Cd1 N7 163.08(6) . . ?
N5 Cd1 O13 87.52(6) . . ?
N5 Cd1 C49 98.96(6) . . ?
N1 Cd1 O10 82.47(5) . . ?
N1 Cd1 O14 83.25(5) . . ?
N1 Cd1 O9 136.63(6) . . ?
N1 Cd1 O13 131.95(6) . . ?
N1 Cd1 C49 109.58(6) . . ?
N7 Cd1 O10 92.76(6) . . ?
N7 Cd1 O14 87.54(5) . . ?
N7 Cd1 O9 90.65(6) . . ?
N7 Cd1 N1 92.94(6) . . ?
N7 Cd1 O13 75.60(6) . . ?
N7 Cd1 C49 89.88(6) . . ?
O13 Cd1 C49 116.75(6) . . ?
C49 O10 Cd1 92.33(13) . . ?
N9 O14 Cd1 95.96(12) . . ?
C49 O9 Cd1 90.67(12) . . ?
C43 N8 C40 116.85(15) . . ?
C42 N8 C40 117.13(15) . . ?
C42 N8 C43 125.45(15) . . ?
C25 N5 Cd1 122.44(13) . . ?
C25 N5 C29 117.99(18) . . ?
C29 N5 Cd1 119.57(14) . . ?
C18 N3 C20 116.68(17) . . ?
C19 N3 C18 125.41(16) . . ?
C19 N3 C20 117.80(17) . . ?
C5 N1 Cd1 122.51(13) . . ?
C5 N1 C1 117.28(17) . . ?
C1 N1 Cd1 120.18(13) . . ?
C6 N2 C4 117.08(17) . . ?
C7 N2 C4 116.81(16) . . ?
C7 N2 C6 125.98(16) . . ?
C37 N7 Cd1 122.84(12) . . ?
C37 N7 C41 117.79(18) . . ?
C41 N7 Cd1 119.35(14) . . ?
C30 N6 C31 125.31(16) . . ?
C30 N6 C28 117.56(18) . . ?
C31 N6 C28 117.12(17) . . ?
O15 N9 O14 119.31(19) . . ?
O15 N9 O13 122.48(19) . . ?
O13 N9 O14 118.20(18) . . ?
N9 O13 Cd1 95.15(12) . . ?
C15 C14 C9 119.21(17) . . ?
C15 C14 C13 121.71(17) . . ?
C13 C14 C9 119.03(18) . . ?
C14 C9 C8 118.87(18) . . ?
C10 C9 C14 119.33(17) . . ?
C10 C9 C8 121.75(17) . . ?
C38 C39 H39 121.0 . . ?
C40 C39 H39 121.0 . . ?
C40 C39 C38 117.99(19) . . ?
C14 C15 C18 119.36(17) . . ?
C16 C15 C14 120.58(18) . . ?
C16 C15 C18 119.95(18) . . ?
C9 C8 C7 119.40(18) . . ?
C17 C8 C9 120.58(18) . . ?
C17 C8 C7 120.01(18) . . ?
C8 C17 H17 119.8 . . ?
C8 C17 C16 120.41(19) . . ?
C16 C17 H17 119.8 . . ?
C46 C45 C45 119.0(2) . 2_476 ?
C44 C45 C45 119.4(2) . 2_476 ?
C44 C45 C46 121.63(16) . . ?
C9 C10 C6 120.05(17) . . ?
C11 C10 C9 120.27(18) . . ?
C11 C10 C6 119.67(18) . . ?
C39 C38 H38 120.4 . . ?
C37 C38 C39 119.3(2) . . ?
C37 C38 H38 120.4 . . ?
C14 C13 C19 119.43(18) . . ?
C12 C13 C14 120.49(17) . . ?
C12 C13 C19 120.08(18) . . ?
C45 C46 C42 119.68(17) . . ?
C47 C46 C45 120.44(17) . . ?
C47 C46 C42 119.87(17) . . ?
O3 C18 N3 120.16(18) . . ?
O3 C18 C15 123.29(19) . . ?
N3 C18 C15 116.55(17) . . ?
C33 C34 C30 120.03(18) . . ?
C35 C34 C30 119.3(2) . . ?
C35 C34 C33 120.66(18) . . ?
C39 C40 N8 121.92(17) . . ?
C39 C40 C41 119.80(17) . . ?
C41 C40 N8 118.28(17) . . ?
C10 C11 H11 119.7 . . ?
C10 C11 C12 120.52(19) . . ?
C12 C11 H11 119.7 . . ?
N7 C37 C38 122.83(18) . . ?
N7 C37 H37 118.6 . . ?
C38 C37 H37 118.6 . . ?
O10 C49 Cd1 60.52(11) . . ?
O10 C49 O9 122.18(18) . . ?
O10 C49 C50 117.42(19) . . ?
O9 C49 Cd1 62.15(10) . . ?
O9 C49 C50 120.21(18) . . ?
C50 C49 Cd1 168.07(15) . . ?
C15 C16 C17 120.19(19) . . ?
C15 C16 H16 119.9 . . ?
C17 C16 H16 119.9 . . ?
O5 C30 N6 120.95(18) . . ?
O5 C30 C34 122.67(19) . . ?
N6 C30 C34 116.38(19) . . ?
C50 C55 H55 119.9 . . ?
C50 C55 C54 120.1(2) . . ?
C54 C55 H55 119.9 . . ?
C46 C47 H47 119.7 . . ?
C46 C47 C48 120.60(18) . 2_476 ?
C48 C47 H47 119.7 2_476 . ?
C34 C33 C33 119.2(2) . 2_657 ?
C34 C33 C32 121.71(17) . . ?
C32 C33 C33 119.1(2) . 2_657 ?
O4 C19 N3 120.77(18) . . ?
O4 C19 C13 122.74(19) . . ?
N3 C19 C13 116.48(17) . . ?
O8 C43 N8 120.67(17) . . ?
O8 C43 C44 123.16(18) . . ?
N8 C43 C44 116.17(17) . . ?
O7 C42 N8 120.84(17) . . ?
O7 C42 C46 122.73(18) . . ?
N8 C42 C46 116.42(16) . . ?
C5 C4 N2 117.67(18) . . ?
C3 C4 N2 122.07(19) . . ?
C3 C4 C5 120.25(19) . . ?
C55 C50 C49 120.47(18) . . ?
C51 C50 C49 120.60(19) . . ?
C51 C50 C55 118.87(19) . . ?
N5 C25 H25 118.6 . . ?
N5 C25 C26 122.72(18) . . ?
C26 C25 H25 118.6 . . ?
O1 C6 N2 120.67(18) . . ?
O1 C6 C10 123.41(19) . . ?
N2 C6 C10 115.92(18) . . ?
C33 C32 C31 119.6(2) . . ?
C36 C32 C33 120.72(18) . . ?
C36 C32 C31 119.71(19) . . ?
C34 C35 H35 120.0 . . ?
C34 C35 C36 120.0(2) . 2_657 ?
C36 C35 H35 120.0 2_657 . ?
O6 C31 N6 120.68(18) . . ?
O6 C31 C32 122.7(2) . . ?
N6 C31 C32 116.65(18) . . ?
C55 C54 H54 119.6 . . ?
C53 C54 C55 120.8(2) . . ?
C53 C54 H54 119.6 . . ?
C47 C48 H48 120.0 2_476 . ?
C44 C48 C47 120.09(18) . 2_476 ?
C44 C48 H48 120.0 . . ?
N1 C5 C4 122.37(19) . . ?
N1 C5 H5 118.8 . . ?
C4 C5 H5 118.8 . . ?
C21 C20 N3 121.2(2) . . ?
C24 C20 N3 119.2(2) . . ?
C24 C20 C21 119.7(2) . . ?
C29 C28 N6 117.97(18) . . ?
C29 C28 C27 119.80(18) . . ?
C27 C28 N6 122.22(18) . . ?
C13 C12 C11 120.20(18) . . ?
C13 C12 H12 119.9 . . ?
C11 C12 H12 119.9 . . ?
N5 C29 C28 122.3(2) . . ?
N5 C29 H29 118.9 . . ?
C28 C29 H29 118.9 . . ?
C23 N4 C24 116.1(2) . . ?
C32 C36 C35 120.3(2) . 2_657 ?
C32 C36 H36 119.9 . . ?
C35 C36 H36 119.9 2_657 . ?
C28 C27 H27 121.1 . . ?
C28 C27 C26 117.9(2) . . ?
C26 C27 H27 121.1 . . ?
C45 C44 C43 119.92(17) . . ?
C48 C44 C45 120.45(17) . . ?
C48 C44 C43 119.56(18) . . ?
C54 C53 C56 118.4(2) . . ?
C52 C53 C54 119.05(19) . . ?
C52 C53 C56 122.5(2) . . ?
N7 C41 C40 122.24(19) . . ?
N7 C41 H41 118.9 . . ?
C40 C41 H41 118.9 . . ?
C25 C26 C27 119.4(2) . . ?
C25 C26 H26 120.3 . . ?
C27 C26 H26 120.3 . . ?
C20 C21 H21 121.2 . . ?
C20 C21 C22 117.5(2) . . ?
C22 C21 H21 121.2 . . ?
C4 C3 H3 121.3 . . ?
C4 C3 C2 117.4(2) . . ?
C2 C3 H3 121.3 . . ?
N2 C7 C8 116.83(17) . . ?
O2 C7 N2 120.81(19) . . ?
O2 C7 C8 122.4(2) . . ?
N1 C1 H1 118.4 . . ?
N1 C1 C2 123.14(19) . . ?
C2 C1 H1 118.4 . . ?
C3 C2 H2 120.3 . . ?
C1 C2 C3 119.5(2) . . ?
C1 C2 H2 120.3 . . ?
C53 C52 H52 119.8 . . ?
C53 C52 C51 120.4(2) . . ?
C51 C52 H52 119.8 . . ?
N4 C23 H23 118.0 . . ?
N4 C23 C22 124.0(2) . . ?
C22 C23 H23 118.0 . . ?
C50 C51 C52 120.7(2) . . ?
C50 C51 H51 119.7 . . ?
C52 C51 H51 119.7 . . ?
C21 C22 H22 120.5 . . ?
C23 C22 C21 119.1(2) . . ?
C23 C22 H22 120.5 . . ?
C20 C24 H24 118.2 . . ?
N4 C24 C20 123.6(2) . . ?
N4 C24 H24 118.2 . . ?
O11 C56 C53 113.5(2) . . ?
O12 C56 O11 122.5(2) . . ?
O12 C56 C53 123.9(2) . . ?

loop_
_geom_bond_atom_site_label_1
_geom_bond_atom_site_label_2
_geom_bond_distance
_geom_bond_site_symmetry_2
_geom_bond_publ_flag
Cd1 O10 2.3787(16) . ?
Cd1 O14 2.5170(16) . ?
Cd1 O9 2.4142(15) . ?
Cd1 N5 2.3039(17) . ?
Cd1 N1 2.3622(17) . ?
Cd1 N7 2.3357(17) . ?
Cd1 O13 2.5474(18) . ?
Cd1 C49 2.7301(19) . ?
O8 C43 1.205(2) . ?
O5 C30 1.212(3) . ?
O4 C19 1.212(2) . ?
O3 C18 1.209(3) . ?
O7 C42 1.209(2) . ?
O10 C49 1.247(3) . ?
O6 C31 1.208(3) . ?
O14 N9 1.267(2) . ?
O1 C6 1.204(3) . ?
O9 C49 1.247(3) . ?
N8 C40 1.438(2) . ?
N8 C43 1.409(3) . ?
N8 C42 1.406(3) . ?
O15 N9 1.225(2) . ?
N5 C25 1.331(3) . ?
N5 C29 1.340(2) . ?
N3 C18 1.404(3) . ?
N3 C19 1.394(3) . ?
N3 C20 1.446(2) . ?
N1 C5 1.337(2) . ?
N1 C1 1.338(3) . ?
N2 C4 1.441(2) . ?
N2 C6 1.408(3) . ?
N2 C7 1.394(3) . ?
N7 C37 1.334(3) . ?
N7 C41 1.342(2) . ?
N6 C30 1.398(3) . ?
N6 C31 1.406(3) . ?
N6 C28 1.443(2) . ?
O2 C7 1.210(3) . ?
N9 O13 1.243(2) . ?
C14 C9 1.413(3) . ?
C14 C15 1.404(3) . ?
C14 C13 1.412(3) . ?
C9 C8 1.414(3) . ?
C9 C10 1.406(3) . ?
C39 H39 0.9300 . ?
C39 C38 1.383(3) . ?
C39 C40 1.372(3) . ?
C15 C18 1.475(3) . ?
C15 C16 1.373(3) . ?
C8 C17 1.365(3) . ?
C8 C7 1.477(3) . ?
C17 H17 0.9300 . ?
C17 C16 1.401(3) . ?
C45 C45 1.413(3) 2_476 ?
C45 C46 1.413(3) . ?
C45 C44 1.407(3) . ?
C10 C11 1.372(3) . ?
C10 C6 1.480(3) . ?
C38 H38 0.9300 . ?
C38 C37 1.374(3) . ?
C13 C19 1.479(3) . ?
C13 C12 1.368(3) . ?
C46 C47 1.368(3) . ?
C46 C42 1.483(2) . ?
C34 C30 1.482(3) . ?
C34 C33 1.405(3) . ?
C34 C35 1.377(3) . ?
C40 C41 1.376(3) . ?
C11 H11 0.9300 . ?
C11 C12 1.403(3) . ?
C37 H37 0.9300 . ?
C49 C50 1.506(3) . ?
C16 H16 0.9300 . ?
C55 H55 0.9300 . ?
C55 C50 1.381(3) . ?
C55 C54 1.384(3) . ?
C47 H47 0.9300 . ?
C47 C48 1.402(3) 2_476 ?
C33 C33 1.411(4) 2_657 ?
C33 C32 1.409(3) . ?
C43 C44 1.480(2) . ?
C4 C5 1.377(3) . ?
C4 C3 1.367(3) . ?
C50 C51 1.378(3) . ?
O11 C56 1.301(3) . ?
C25 H25 0.9300 . ?
C25 C26 1.371(3) . ?
C32 C31 1.481(3) . ?
C32 C36 1.369(3) . ?
C35 H35 0.9300 . ?
C35 C36 1.401(3) 2_657 ?
C54 H54 0.9300 . ?
C54 C53 1.379(3) . ?
C48 C47 1.402(3) 2_476 ?
C48 H48 0.9300 . ?
C48 C44 1.375(3) . ?
C5 H5 0.9300 . ?
C20 C21 1.368(3) . ?
C20 C24 1.363(3) . ?
C28 C29 1.371(3) . ?
C28 C27 1.374(3) . ?
C12 H12 0.9300 . ?
C29 H29 0.9300 . ?
N4 C23 1.333(4) . ?
N4 C24 1.335(3) . ?
C36 C35 1.401(3) 2_657 ?
C36 H36 0.9300 . ?
C27 H27 0.9300 . ?
C27 C26 1.382(3) . ?
C53 C52 1.371(3) . ?
C53 C56 1.489(3) . ?
C41 H41 0.9300 . ?
C26 H26 0.9300 . ?
C21 H21 0.9300 . ?
C21 C22 1.383(3) . ?
O12 C56 1.197(3) . ?
C3 H3 0.9300 . ?
C3 C2 1.384(3) . ?
C1 H1 0.9300 . ?
C1 C2 1.367(3) . ?
C2 H2 0.9300 . ?
C52 H52 0.9300 . ?
C52 C51 1.386(3) . ?
C23 H23 0.9300 . ?
C23 C22 1.360(4) . ?
C51 H51 0.9300 . ?
C22 H22 0.9300 . ?
C24 H24 0.9300 . ?

loop_
_geom_torsion_atom_site_label_1
_geom_torsion_atom_site_label_2
_geom_torsion_atom_site_label_3
_geom_torsion_atom_site_label_4
_geom_torsion
_geom_torsion_site_symmetry_1
_geom_torsion_site_symmetry_2
_geom_torsion_site_symmetry_3
_geom_torsion_site_symmetry_4
_geom_torsion_publ_flag
Cd1 O10 C49 O9 8.3(2) . . . . ?
Cd1 O10 C49 C50 -166.63(16) . . . . ?
Cd1 O14 N9 O15 173.26(17) . . . . ?
Cd1 O14 N9 O13 -5.9(2) . . . . ?
Cd1 O9 C49 O10 -8.2(2) . . . . ?
Cd1 O9 C49 C50 166.62(17) . . . . ?
Cd1 N5 C25 C26 -179.28(18) . . . . ?
Cd1 N5 C29 C28 179.54(17) . . . . ?
Cd1 N1 C5 C4 176.83(16) . . . . ?
Cd1 N1 C1 C2 -179.26(19) . . . . ?
Cd1 N7 C37 C38 178.89(17) . . . . ?
Cd1 N7 C41 C40 178.58(16) . . . . ?
Cd1 C49 C50 C55 -71.7(8) . . . . ?
Cd1 C49 C50 C51 105.4(7) . . . . ?
O8 C43 C44 C45 170.0(2) . . . . ?
O8 C43 C44 C48 -7.0(3) . . . . ?
O10 C49 C50 C55 5.3(3) . . . . ?
O10 C49 C50 C51 -177.7(2) . . . . ?
O14 N9 O13 Cd1 5.8(2) . . . . ?
O9 C49 C50 C55 -169.8(2) . . . . ?
O9 C49 C50 C51 7.3(3) . . . . ?
N8 C40 C41 N7 -177.42(18) . . . . ?
N8 C43 C44 C45 -9.2(3) . . . . ?
N8 C43 C44 C48 173.82(19) . . . . ?
O15 N9 O13 Cd1 -173.31(18) . . . . ?
N5 C25 C26 C27 -0.3(4) . . . . ?
N3 C20 C21 C22 -179.6(2) . . . . ?
N3 C20 C24 N4 179.4(2) . . . . ?
N1 C1 C2 C3 2.3(4) . . . . ?
N2 C4 C5 N1 -176.40(19) . . . . ?
N2 C4 C3 C2 177.3(2) . . . . ?
N6 C28 C29 N5 178.69(19) . . . . ?
N6 C28 C27 C26 -178.6(2) . . . . ?
C14 C9 C8 C17 -1.6(3) . . . . ?
C14 C9 C8 C7 179.38(18) . . . . ?
C14 C9 C10 C11 -0.6(3) . . . . ?
C14 C9 C10 C6 -179.84(18) . . . . ?
C14 C15 C18 O3 -169.1(2) . . . . ?
C14 C15 C18 N3 10.2(3) . . . . ?
C14 C15 C16 C17 -0.3(3) . . . . ?
C14 C13 C19 O4 -173.3(2) . . . . ?
C14 C13 C19 N3 8.2(3) . . . . ?
C14 C13 C12 C11 0.2(3) . . . . ?
C9 C14 C15 C18 173.28(18) . . . . ?
C9 C14 C15 C16 -3.1(3) . . . . ?
C9 C14 C13 C19 177.33(17) . . . . ?
C9 C14 C13 C12 -3.5(3) . . . . ?
C9 C8 C17 C16 -1.9(3) . . . . ?
C9 C8 C7 N2 1.5(3) . . . . ?
C9 C8 C7 O2 -178.2(2) . . . . ?
C9 C10 C11 C12 -2.8(3) . . . . ?
C9 C10 C6 O1 178.6(2) . . . . ?
C9 C10 C6 N2 -0.6(3) . . . . ?
C39 C38 C37 N7 1.7(3) . . . . ?
C39 C40 C41 N7 3.2(3) . . . . ?
C15 C14 C9 C8 4.0(3) . . . . ?
C15 C14 C9 C10 -173.58(18) . . . . ?
C15 C14 C13 C19 -5.4(3) . . . . ?
C15 C14 C13 C12 173.7(2) . . . . ?
C8 C9 C10 C11 -178.14(19) . . . . ?
C8 C9 C10 C6 2.6(3) . . . . ?
C8 C17 C16 C15 2.9(3) . . . . ?
C17 C8 C7 N2 -177.5(2) . . . . ?
C17 C8 C7 O2 2.7(3) . . . . ?
C45 C45 C46 C47 0.8(3) 2_476 . . . ?
C45 C45 C46 C42 -177.9(2) 2_476 . . . ?
C45 C45 C44 C43 -174.5(2) 2_476 . . . ?
C45 C45 C44 C48 2.4(3) 2_476 . . . ?
C45 C46 C47 C48 -2.0(3) . . . 2_476 ?
C45 C46 C42 O7 174.5(2) . . . . ?
C45 C46 C42 N8 -5.5(3) . . . . ?
C10 C9 C8 C17 176.0(2) . . . . ?
C10 C9 C8 C7 -3.1(3) . . . . ?
C10 C11 C12 C13 3.1(3) . . . . ?
C38 C39 C40 N8 179.50(19) . . . . ?
C38 C39 C40 C41 -1.1(3) . . . . ?
C13 C14 C9 C8 -178.63(17) . . . . ?
C13 C14 C9 C10 3.7(3) . . . . ?
C13 C14 C15 C18 -4.0(3) . . . . ?
C13 C14 C15 C16 179.63(19) . . . . ?
C46 C45 C44 C43 4.1(3) . . . . ?
C46 C45 C44 C48 -178.96(19) . . . . ?
C18 N3 C19 O4 179.9(2) . . . . ?
C18 N3 C19 C13 -1.6(3) . . . . ?
C18 N3 C20 C21 -91.2(3) . . . . ?
C18 N3 C20 C24 87.8(3) . . . . ?
C18 C15 C16 C17 -176.7(2) . . . . ?
C34 C33 C32 C31 -0.6(3) . . . . ?
C34 C33 C32 C36 -179.7(2) . . . . ?
C40 N8 C43 O8 -0.9(3) . . . . ?
C40 N8 C43 C44 178.38(17) . . . . ?
C40 N8 C42 O7 8.8(3) . . . . ?
C40 N8 C42 C46 -171.19(17) . . . . ?
C40 C39 C38 C37 -1.2(3) . . . . ?
C11 C10 C6 O1 -0.6(3) . . . . ?
C11 C10 C6 N2 -179.86(19) . . . . ?
C37 N7 C41 C40 -2.7(3) . . . . ?
C49 C50 C51 C52 -174.5(2) . . . . ?
C16 C15 C18 O3 7.4(3) . . . . ?
C16 C15 C18 N3 -173.40(19) . . . . ?
C30 N6 C31 O6 -173.9(2) . . . . ?
C30 N6 C31 C32 6.5(3) . . . . ?
C30 N6 C28 C29 -118.3(2) . . . . ?
C30 N6 C28 C27 60.6(3) . . . . ?
C30 C34 C33 C33 179.8(2) . . . 2_657 ?
C30 C34 C33 C32 -0.1(3) . . . . ?
C30 C34 C35 C36 -179.5(2) . . . 2_657 ?
C55 C50 C51 C52 2.6(4) . . . . ?
C55 C54 C53 C52 2.9(4) . . . . ?
C55 C54 C53 C56 -174.3(2) . . . . ?
C47 C46 C42 O7 -4.2(3) . . . . ?
C47 C46 C42 N8 175.76(19) . . . . ?
C47 C48 C44 C45 -1.3(3) 2_476 . . . ?
C47 C48 C44 C43 175.64(19) 2_476 . . . ?
C33 C34 C30 O5 -177.2(2) . . . . ?
C33 C34 C30 N6 3.7(3) . . . . ?
C33 C34 C35 C36 0.4(3) . . . 2_657 ?
C33 C33 C32 C31 179.5(2) 2_657 . . . ?
C33 C33 C32 C36 0.4(3) 2_657 . . . ?
C33 C32 C31 O6 178.0(2) . . . . ?
C33 C32 C31 N6 -2.4(3) . . . . ?
C33 C32 C36 C35 -0.7(3) . . . 2_657 ?
C19 N3 C18 O3 171.8(2) . . . . ?
C19 N3 C18 C15 -7.4(3) . . . . ?
C19 N3 C20 C21 92.5(3) . . . . ?
C19 N3 C20 C24 -88.6(3) . . . . ?
C19 C13 C12 C11 179.28(19) . . . . ?
C43 N8 C40 C39 64.1(3) . . . . ?
C43 N8 C40 C41 -115.3(2) . . . . ?
C43 N8 C42 O7 179.8(2) . . . . ?
C43 N8 C42 C46 -0.2(3) . . . . ?
C42 N8 C40 C39 -124.1(2) . . . . ?
C42 N8 C40 C41 56.5(3) . . . . ?
C42 N8 C43 O8 -171.9(2) . . . . ?
C42 N8 C43 C44 7.3(3) . . . . ?
C42 C46 C47 C48 176.80(19) . . . 2_476 ?
C4 N2 C6 O1 -4.6(3) . . . . ?
C4 N2 C6 C10 174.68(17) . . . . ?
C4 N2 C7 O2 4.6(3) . . . . ?
C4 N2 C7 C8 -175.13(18) . . . . ?
C4 C3 C2 C1 -0.8(4) . . . . ?
C50 C55 C54 C53 0.6(4) . . . . ?
C25 N5 C29 C28 -0.1(3) . . . . ?
C6 N2 C4 C5 -106.0(2) . . . . ?
C6 N2 C4 C3 75.2(3) . . . . ?
C6 N2 C7 O2 -179.8(2) . . . . ?
C6 N2 C7 C8 0.5(3) . . . . ?
C6 C10 C11 C12 176.4(2) . . . . ?
C35 C34 C30 O5 2.7(3) . . . . ?
C35 C34 C30 N6 -176.37(19) . . . . ?
C35 C34 C33 C33 -0.1(3) . . . 2_657 ?
C35 C34 C33 C32 179.96(19) . . . . ?
C31 N6 C30 O5 173.7(2) . . . . ?
C31 N6 C30 C34 -7.2(3) . . . . ?
C31 N6 C28 C29 61.3(3) . . . . ?
C31 N6 C28 C27 -119.9(2) . . . . ?
C31 C32 C36 C35 -179.8(2) . . . 2_657 ?
C54 C55 C50 C49 173.8(2) . . . . ?
C54 C55 C50 C51 -3.3(3) . . . . ?
C54 C53 C52 C51 -3.7(4) . . . . ?
C54 C53 C56 O11 171.5(2) . . . . ?
C54 C53 C56 O12 -4.8(4) . . . . ?
C5 N1 C1 C2 -1.4(3) . . . . ?
C5 C4 C3 C2 -1.5(4) . . . . ?
C20 N3 C18 O3 -4.2(3) . . . . ?
C20 N3 C18 C15 176.57(18) . . . . ?
C20 N3 C19 O4 -4.1(3) . . . . ?
C20 N3 C19 C13 174.34(18) . . . . ?
C20 C21 C22 C23 -0.8(4) . . . . ?
C28 N6 C30 O5 -6.8(3) . . . . ?
C28 N6 C30 C34 172.33(17) . . . . ?
C28 N6 C31 O6 6.6(3) . . . . ?
C28 N6 C31 C32 -172.95(18) . . . . ?
C28 C27 C26 C25 0.0(4) . . . . ?
C12 C13 C19 O4 7.5(3) . . . . ?
C12 C13 C19 N3 -170.92(19) . . . . ?
C29 N5 C25 C26 0.4(3) . . . . ?
C29 C28 C27 C26 0.2(4) . . . . ?
N4 C23 C22 C21 0.2(5) . . . . ?
C36 C32 C31 O6 -2.8(3) . . . . ?
C36 C32 C31 N6 176.78(19) . . . . ?
C27 C28 C29 N5 -0.2(4) . . . . ?
C44 C45 C46 C47 -177.79(19) . . . . ?
C44 C45 C46 C42 3.4(3) . . . . ?
C53 C52 C51 C50 0.9(4) . . . . ?
C41 N7 C37 C38 0.2(3) . . . . ?
C21 C20 C24 N4 -1.6(4) . . . . ?
C3 C4 C5 N1 2.4(3) . . . . ?
C7 N2 C4 C5 70.0(3) . . . . ?
C7 N2 C4 C3 -108.8(3) . . . . ?
C7 N2 C6 O1 179.8(2) . . . . ?
C7 N2 C6 C10 -0.9(3) . . . . ?
C7 C8 C17 C16 177.2(2) . . . . ?
C1 N1 C5 C4 -1.0(3) . . . . ?
C52 C53 C56 O11 -5.7(4) . . . . ?
C52 C53 C56 O12 178.0(3) . . . . ?
C23 N4 C24 C20 0.9(4) . . . . ?
C24 C20 C21 C22 1.5(4) . . . . ?
C24 N4 C23 C22 -0.2(4) . . . . ?
C56 C53 C52 C51 173.5(2) . . . . ?
